data_4100755
loop_
_publ_author_name
'J. Adam McCubbin'
'Xia Tong'
'Ruiyao Wang'
'Yue Zhao'
'Victor Snieckus'
'Robert P. Lemieux'

_publ_section_title
;
Directed Metalation Route to Ferroelectric Liquid Crystals with a Chiral
Fluorenol Core: The Effect of Restricted Rotation on Polar Order
;
_journal_name_full 'Journal of the American Chemical Society'
_journal_page_first 1161
_journal_page_last 1167
_journal_paper_doi 10.1021/ja038920f
_journal_volume 126
_journal_year 2004
_chemical_formula_sum 'C20 H15 Br O5 S'
_chemical_formula_weight 447.29
_space_group_IT_number 4
_symmetry_cell_setting monoclinic
_symmetry_space_group_name_Hall 'P 2yb'
_symmetry_space_group_name_H-M 'P 1 21 1'
_cell_angle_alpha 90.00
_cell_angle_beta 90.061(4)
_cell_angle_gamma 90.00
_cell_formula_units_Z 8
_cell_length_a 7.9334(16)
_cell_length_b 35.541(8)
_cell_length_c 13.126(3)
_cell_measurement_temperature 180(2)
_cell_volume 3700.9(14)
_diffrn_ambient_temperature 180(2)
_exptl_crystal_density_diffrn 1.606
_cod_depositor_comments
;
The following automatic conversions were performed:
'_symmetry_cell_setting' value 'Monoclinic' changed to 'monoclinic'
according to '/home/saulius/struct/CIF-dictionaries/cif_core.dic'
dictionary named 'cif_core.dic' version 2.4.1 from 2010-06-29.

Automatic conversion script
Id: cif_fix_enum 1527 2010-12-29 10:47:43Z saulius 
;
_cod_original_sg_symbol_H-M 'P 21'
_cod_database_code 4100755

loop_
_symmetry_equiv_pos_as_xyz
'x, y, z'
'-x, y+1/2, -z'

loop_
_atom_site_label
_atom_site_type_symbol
_atom_site_fract_x
_atom_site_fract_y
_atom_site_fract_z
_atom_site_U_iso_or_equiv
_atom_site_adp_type
_atom_site_occupancy
_atom_site_symmetry_multiplicity
_atom_site_calc_flag
_atom_site_refinement_flags
_atom_site_disorder_assembly
_atom_site_disorder_group
Br1 Br -0.58162(13) 0.30520(3) 1.53459(10) 0.0812(4) Uani 1 1 d . . .
Br2 Br -0.09057(13) 0.73051(3) 1.17585(8) 0.0694(4) Uani 1 1 d . . .
Br3 Br 0.40507(13) 0.32221(3) 1.07807(9) 0.0670(4) Uani 1 1 d . . .
Br4 Br 0.91780(12) 0.74270(3) 0.72185(8) 0.0574(3) Uani 1 1 d . . .
S1 S -1.2173(3) 0.35589(7) 1.27018(18) 0.0332(6) Uani 1 1 d . . .
S2 S -0.7162(3) 0.70786(7) 1.47092(19) 0.0403(7) Uani 1 1 d . . .
S3 S -0.2368(3) 0.33989(7) 0.79004(19) 0.0434(7) Uani 1 1 d . . .
S4 S 0.2838(3) 0.69283(7) 0.98579(18) 0.0343(6) Uani 1 1 d . . .
C1 C -0.7703(10) 0.3209(3) 1.4561(7) 0.034(2) Uani 1 1 d . . .
C2 C -0.7440(10) 0.3436(3) 1.3718(7) 0.037(3) Uani 1 1 d . . .
H2A H -0.6337 0.3510 1.3519 0.045 Uiso 1 1 calc R . .
C3 C -0.8857(10) 0.3553(3) 1.3172(6) 0.030(2) Uani 1 1 d . . .
H3A H -0.8734 0.3718 1.2609 0.036 Uiso 1 1 calc R . .
C4 C -1.0406(10) 0.3430(2) 1.3443(6) 0.025(2) Uani 1 1 d . . .
C5 C -1.0650(10) 0.3194(3) 1.4240(6) 0.030(2) Uani 1 1 d . . .
H5A H -1.1755 0.3106 1.4382 0.036 Uiso 1 1 calc R . .
C6 C -0.9289(10) 0.3077(2) 1.4869(6) 0.035(2) Uani 1 1 d . . .
H6A H -0.9441 0.2921 1.5450 0.042 Uiso 1 1 calc R . .
C7 C -1.3228(9) 0.4049(2) 1.4030(6) 0.026(2) Uani 1 1 d . . .
C8 C -1.3826(9) 0.4376(2) 1.3586(6) 0.030(2) Uani 1 1 d . . .
H8A H -1.4354 0.4373 1.2936 0.036 Uiso 1 1 calc R . .
C9 C -1.3626(9) 0.4710(3) 1.4128(6) 0.028(2) Uani 1 1 d . . .
C10 C -1.4169(11) 0.5101(2) 1.3851(6) 0.035(2) Uani 1 1 d . . .
H10A H -1.5424 0.5113 1.3786 0.042 Uiso 1 1 calc R . .
C11 C -1.3588(9) 0.5328(3) 1.4742(6) 0.029(2) Uani 1 1 d . . .
C12 C -1.3736(10) 0.5709(3) 1.4896(6) 0.031(2) Uani 1 1 d . . .
H12A H -1.4248 0.5864 1.4393 0.037 Uiso 1 1 calc R . .
C13 C -1.3132(10) 0.5865(3) 1.5790(7) 0.037(2) Uani 1 1 d . . .
C14 C -1.2441(10) 0.5636(2) 1.6552(6) 0.036(2) Uani 1 1 d . . .
H14A H -1.2060 0.5743 1.7173 0.043 Uiso 1 1 calc R . .
C15 C -1.2315(9) 0.5248(3) 1.6395(6) 0.036(2) Uani 1 1 d . . .
H15A H -1.1854 0.5088 1.6906 0.043 Uiso 1 1 calc R . .
C16 C -1.2881(9) 0.5100(3) 1.5473(6) 0.027(2) Uani 1 1 d . . .
C17 C -1.2880(9) 0.4708(2) 1.5096(6) 0.027(2) Uani 1 1 d . . .
C18 C -1.2369(10) 0.4379(3) 1.5537(7) 0.037(2) Uani 1 1 d . . .
H18A H -1.1910 0.4377 1.6206 0.045 Uiso 1 1 calc R . .
C19 C -1.2538(10) 0.4043(2) 1.4976(6) 0.035(2) Uani 1 1 d . . .
H19A H -1.2168 0.3812 1.5261 0.042 Uiso 1 1 calc R . .
C20 C -1.2865(14) 0.6419(2) 1.6833(7) 0.072(4) Uani 1 1 d . . .
H20A H -1.3116 0.6689 1.6801 0.109 Uiso 1 1 calc R . .
H20B H -1.1659 0.6383 1.6962 0.109 Uiso 1 1 calc R . .
H20C H -1.3516 0.6304 1.7385 0.109 Uiso 1 1 calc R . .
C21 C -0.2760(12) 0.7234(3) 1.2615(7) 0.040(3) Uani 1 1 d . . .
C22 C -0.2559(10) 0.7058(3) 1.3530(7) 0.043(3) Uani 1 1 d . . .
H22A H -0.1461 0.6982 1.3733 0.052 Uiso 1 1 calc R . .
C23 C -0.3884(12) 0.6988(3) 1.4164(7) 0.048(3) Uani 1 1 d . . .
H23A H -0.3739 0.6857 1.4788 0.057 Uiso 1 1 calc R . .
C24 C -0.5438(10) 0.7117(3) 1.3860(6) 0.029(2) Uani 1 1 d . . .
C25 C -0.5697(11) 0.7299(3) 1.2941(6) 0.037(2) Uani 1 1 d . . .
H25A H -0.6788 0.7388 1.2765 0.044 Uiso 1 1 calc R . .
C26 C -0.4368(10) 0.7351(2) 1.2284(6) 0.035(2) Uani 1 1 d . . .
H26A H -0.4527 0.7461 1.1631 0.042 Uiso 1 1 calc R . .
C27 C -0.8423(10) 0.6466(3) 1.3899(6) 0.028(2) Uani 1 1 d . . .
C28 C -0.7577(9) 0.6327(2) 1.3075(6) 0.030(2) Uani 1 1 d . . .
H28A H -0.6972 0.6488 1.2626 0.036 Uiso 1 1 calc R . .
C29 C -0.7645(10) 0.5945(2) 1.2927(6) 0.025(2) Uani 1 1 d . . .
C30 C -0.6906(10) 0.5721(2) 1.2061(6) 0.030(2) Uani 1 1 d . . .
H30A H -0.5648 0.5731 1.2095 0.036 Uiso 1 1 calc R . .
C31 C -0.7507(9) 0.5322(2) 1.2301(6) 0.023(2) Uani 1 1 d . . .
C32 C -0.7229(9) 0.4995(3) 1.1724(6) 0.037(2) Uani 1 1 d . . .
H32A H -0.6579 0.4998 1.1116 0.044 Uiso 1 1 calc R . .
C33 C -0.7964(11) 0.4663(3) 1.2093(7) 0.037(2) Uani 1 1 d . . .
C34 C -0.8888(10) 0.4669(2) 1.2987(7) 0.037(2) Uani 1 1 d . . .
H34A H -0.9339 0.4439 1.3234 0.044 Uiso 1 1 calc R . .
C35 C -0.9182(10) 0.4990(2) 1.3529(6) 0.035(2) Uani 1 1 d . . .
H35A H -0.9843 0.4984 1.4132 0.042 Uiso 1 1 calc R . .
C36 C -0.8487(9) 0.5330(2) 1.3177(6) 0.024(2) Uani 1 1 d . . .
C37 C -0.8559(10) 0.5713(2) 1.3568(6) 0.028(2) Uani 1 1 d . . .
C38 C -0.9346(10) 0.5853(2) 1.4391(6) 0.037(2) Uani 1 1 d . . .
H38A H -0.9940 0.5691 1.4840 0.044 Uiso 1 1 calc R . .
C39 C -0.9279(10) 0.6244(3) 1.4583(6) 0.041(2) Uani 1 1 d . . .
H39A H -0.9809 0.6349 1.5165 0.049 Uiso 1 1 calc R . .
C40 C -0.6890(13) 0.4314(3) 1.0711(7) 0.061(3) Uani 1 1 d . . .
H40A H -0.6814 0.4054 1.0468 0.091 Uiso 1 1 calc R . .
H40B H -0.5754 0.4412 1.0835 0.091 Uiso 1 1 calc R . .
H40C H -0.7453 0.4469 1.0195 0.091 Uiso 1 1 calc R . .
C41 C 0.2144(12) 0.3268(3) 0.9906(7) 0.044(3) Uani 1 1 d . . .
C42 C 0.2307(11) 0.3452(3) 0.9010(7) 0.050(3) Uani 1 1 d . . .
H42A H 0.3379 0.3545 0.8810 0.060 Uiso 1 1 calc R . .
C43 C 0.0928(13) 0.3505(3) 0.8381(7) 0.055(3) Uani 1 1 d . . .
H43A H 0.1013 0.3640 0.7759 0.066 Uiso 1 1 calc R . .
C44 C -0.0600(11) 0.3350(3) 0.8708(7) 0.033(2) Uani 1 1 d . . .
C45 C -0.0717(13) 0.3159(3) 0.9626(9) 0.065(3) Uani 1 1 d . . .
H45A H -0.1759 0.3044 0.9798 0.078 Uiso 1 1 calc R . .
C46 C 0.0644(8) 0.3128(2) 1.0320(5) 0.022(2) Uani 1 1 d . . .
H46A H 0.0551 0.3025 1.0985 0.027 Uiso 1 1 calc R . .
C47 C -0.3496(11) 0.4031(3) 0.8711(8) 0.041(3) Uani 1 1 d . . .
C48 C -0.2603(11) 0.4158(3) 0.9559(8) 0.046(3) Uani 1 1 d . . .
H48A H -0.2009 0.3995 1.0007 0.055 Uiso 1 1 calc R . .
C49 C -0.2665(10) 0.4542(3) 0.9685(6) 0.033(2) Uani 1 1 d . . .
C50 C -0.1873(10) 0.4767(3) 1.0504(6) 0.037(2) Uani 1 1 d . . .
H50A H -0.0616 0.4755 1.0462 0.045 Uiso 1 1 calc R . .
C51 C -0.2511(10) 0.5167(3) 1.0276(6) 0.028(2) Uani 1 1 d . . .
C52 C -0.2197(10) 0.5498(2) 1.0848(6) 0.033(2) Uani 1 1 d . . .
H52A H -0.1541 0.5495 1.1454 0.040 Uiso 1 1 calc R . .
C53 C -0.2914(10) 0.5833(3) 1.0467(7) 0.029(2) Uani 1 1 d . . .
C54 C -0.3871(10) 0.5826(3) 0.9604(6) 0.034(2) Uani 1 1 d . . .
H54A H -0.4371 0.6054 0.9377 0.040 Uiso 1 1 calc R . .
C55 C -0.4149(11) 0.5500(2) 0.9039(6) 0.038(2) Uani 1 1 d . . .
H55A H -0.4777 0.5505 0.8422 0.045 Uiso 1 1 calc R . .
C56 C -0.3476(9) 0.5169(3) 0.9411(7) 0.032(2) Uani 1 1 d . . .
C57 C -0.3540(10) 0.4788(3) 0.9003(7) 0.030(2) Uani 1 1 d . . .
C58 C -0.4360(10) 0.4632(2) 0.8172(7) 0.040(2) Uani 1 1 d . . .
H58A H -0.4927 0.4792 0.7703 0.047 Uiso 1 1 calc R . .
C59 C -0.4366(11) 0.4244(3) 0.8013(7) 0.043(3) Uani 1 1 d . . .
H59A H -0.4940 0.4133 0.7453 0.051 Uiso 1 1 calc R . .
C60 C -0.1865(12) 0.6180(3) 1.1859(7) 0.057(3) Uani 1 1 d . . .
H60A H -0.1821 0.6439 1.2113 0.086 Uiso 1 1 calc R . .
H60B H -0.0717 0.6089 1.1737 0.086 Uiso 1 1 calc R . .
H60C H -0.2417 0.6019 1.2365 0.086 Uiso 1 1 calc R . .
C61 C 0.7272(11) 0.7284(2) 0.8025(6) 0.035(2) Uani 1 1 d . . .
C62 C 0.5711(10) 0.7411(2) 0.7703(6) 0.035(2) Uani 1 1 d . . .
H62A H 0.5587 0.7566 0.7117 0.042 Uiso 1 1 calc R . .
C63 C 0.4343(11) 0.7300(3) 0.8282(7) 0.038(2) Uani 1 1 d . . .
H63A H 0.3248 0.7386 0.8104 0.045 Uiso 1 1 calc R . .
C64 C 0.4540(10) 0.7064(2) 0.9123(6) 0.028(2) Uani 1 1 d . . .
C65 C 0.6153(11) 0.6944(3) 0.9416(7) 0.039(2) Uani 1 1 d . . .
H65A H 0.6297 0.6790 1.0001 0.046 Uiso 1 1 calc R . .
C66 C 0.7533(11) 0.7053(3) 0.8841(7) 0.040(3) Uani 1 1 d . . .
H66A H 0.8635 0.6970 0.9012 0.048 Uiso 1 1 calc R . .
C67 C 0.1756(10) 0.6442(3) 0.8535(6) 0.027(2) Uani 1 1 d . . .
C68 C 0.1165(9) 0.6109(2) 0.8987(6) 0.028(2) Uani 1 1 d . . .
H68A H 0.0649 0.6109 0.9640 0.033 Uiso 1 1 calc R . .
C69 C 0.1373(10) 0.5778(2) 0.8427(6) 0.024(2) Uani 1 1 d . . .
C70 C 0.0871(11) 0.5380(2) 0.8729(6) 0.032(2) Uani 1 1 d . . .
H70A H -0.0383 0.5368 0.8796 0.039 Uiso 1 1 calc R . .
C71 C 0.1387(10) 0.5148(3) 0.7848(6) 0.030(2) Uani 1 1 d . . .
C72 C 0.1263(10) 0.4770(3) 0.7697(7) 0.034(2) Uani 1 1 d . . .
H72A H 0.0788 0.4610 0.8202 0.041 Uiso 1 1 calc R . .
C73 C 0.1855(11) 0.4625(3) 0.6781(7) 0.035(2) Uani 1 1 d . . .
C74 C 0.2568(10) 0.4852(3) 0.6035(7) 0.042(2) Uani 1 1 d . . .
H74A H 0.2948 0.4745 0.5412 0.050 Uiso 1 1 calc R . .
C75 C 0.2717(9) 0.5231(3) 0.6207(7) 0.040(2) Uani 1 1 d . . .
H75A H 0.3220 0.5387 0.5704 0.049 Uiso 1 1 calc R . .
C76 C 0.2144(10) 0.5387(3) 0.7104(6) 0.030(2) Uani 1 1 d . . .
C77 C 0.2142(10) 0.5778(2) 0.7486(6) 0.030(2) Uani 1 1 d . . .
C78 C 0.2681(9) 0.6105(3) 0.7043(7) 0.041(3) Uani 1 1 d . . .
H78A H 0.3151 0.6103 0.6377 0.049 Uiso 1 1 calc R . .
C79 C 0.2522(10) 0.6448(3) 0.7599(7) 0.038(2) Uani 1 1 d . . .
H79A H 0.2941 0.6677 0.7325 0.045 Uiso 1 1 calc R . .
C80 C 0.2163(12) 0.4070(3) 0.5770(6) 0.054(3) Uani 1 1 d . . .
H80A H 0.1920 0.3799 0.5804 0.081 Uiso 1 1 calc R . .
H80B H 0.3371 0.4107 0.5653 0.081 Uiso 1 1 calc R . .
H80C H 0.1522 0.4183 0.5210 0.081 Uiso 1 1 calc R . .
O1 O -1.3310(8) 0.62455(19) 1.5884(5) 0.0461(18) Uani 1 1 d . . .
O2 O -1.3379(7) 0.52447(15) 1.2944(4) 0.0400(15) Uani 1 1 d . . .
H2B H -1.3123 0.5065 1.2559 0.060 Uiso 1 1 calc R . .
O3 O -1.3496(6) 0.36959(16) 1.3517(4) 0.0303(15) Uani 1 1 d . . .
O4 O -1.1676(7) 0.38668(16) 1.2056(4) 0.0400(16) Uani 1 1 d . . .
O5 O -1.2928(7) 0.32277(17) 1.2298(4) 0.0468(16) Uani 1 1 d . . .
O6 O -0.7824(8) 0.43242(17) 1.1624(5) 0.0430(17) Uani 1 1 d . . .
O7 O -0.7459(7) 0.58385(15) 1.1070(4) 0.0394(15) Uani 1 1 d . . .
H7A H -0.7677 0.5648 1.0713 0.059 Uiso 1 1 calc R . .
O8 O -0.8547(7) 0.68612(18) 1.4051(4) 0.0382(16) Uani 1 1 d . . .
O9 O -0.7906(7) 0.74355(19) 1.4872(5) 0.068(2) Uani 1 1 d . . .
O10 O -0.6708(7) 0.68575(18) 1.5544(4) 0.0481(18) Uani 1 1 d . . .
O11 O -0.2796(8) 0.61695(18) 1.0932(5) 0.0493(18) Uani 1 1 d . . .
O12 O -0.2453(7) 0.46583(15) 1.1499(4) 0.0410(15) Uani 1 1 d . . .
H12B H -0.2691 0.4851 1.1839 0.062 Uiso 1 1 calc R . .
O13 O -0.3666(7) 0.36318(18) 0.8596(5) 0.0427(17) Uani 1 1 d . . .
O14 O -0.3127(8) 0.30468(18) 0.7777(5) 0.075(2) Uani 1 1 d . . .
O15 O -0.1922(8) 0.3629(2) 0.7058(4) 0.058(2) Uani 1 1 d . . .
O16 O 0.1697(8) 0.42417(18) 0.6698(4) 0.0457(18) Uani 1 1 d . . .
O17 O 0.1621(7) 0.52482(15) 0.9657(4) 0.0414(16) Uani 1 1 d . . .
H17A H 0.1831 0.5432 1.0037 0.062 Uiso 1 1 calc R . .
O18 O 0.1486(6) 0.67828(17) 0.9031(4) 0.0319(15) Uani 1 1 d . . .
O19 O 0.3292(7) 0.66223(16) 1.0507(4) 0.0368(16) Uani 1 1 d . . .
O20 O 0.2054(7) 0.72492(15) 1.0258(4) 0.0480(17) Uani 1 1 d . . .

loop_
_atom_site_aniso_label
_atom_site_aniso_U_11
_atom_site_aniso_U_22
_atom_site_aniso_U_33
_atom_site_aniso_U_23
_atom_site_aniso_U_13
_atom_site_aniso_U_12
Br1 0.0441(6) 0.0742(9) 0.1253(11) 0.0512(9) -0.0305(7) -0.0012(7)
Br2 0.0483(6) 0.0837(11) 0.0762(8) 0.0155(7) 0.0239(6) -0.0050(7)
Br3 0.0520(6) 0.0744(9) 0.0745(8) 0.0209(7) -0.0199(6) 0.0037(7)
Br4 0.0477(6) 0.0539(8) 0.0706(7) 0.0137(7) 0.0211(5) -0.0061(6)
S1 0.0319(12) 0.0350(15) 0.0327(14) -0.0024(12) -0.0060(11) 0.0011(12)
S2 0.0389(13) 0.0424(18) 0.0395(16) -0.0088(13) 0.0077(11) -0.0038(12)
S3 0.0508(15) 0.0363(16) 0.0430(16) -0.0069(13) -0.0074(13) -0.0009(13)
S4 0.0325(12) 0.0336(16) 0.0369(15) -0.0008(13) 0.0095(11) 0.0010(12)
C1 0.019(4) 0.022(5) 0.062(7) 0.001(5) -0.008(4) 0.002(4)
C2 0.019(4) 0.043(7) 0.050(6) 0.009(5) -0.003(4) -0.007(4)
C3 0.030(5) 0.035(6) 0.027(5) -0.003(4) 0.001(4) 0.001(4)
C4 0.025(4) 0.030(6) 0.021(5) 0.004(4) -0.001(4) 0.002(4)
C5 0.024(4) 0.037(6) 0.028(5) 0.010(5) -0.002(4) -0.002(4)
C6 0.043(5) 0.012(5) 0.050(6) 0.002(4) -0.002(5) 0.000(5)
C7 0.028(4) 0.028(6) 0.022(5) 0.002(4) 0.001(4) 0.003(4)
C8 0.029(5) 0.037(6) 0.025(5) 0.012(5) 0.008(4) -0.007(4)
C9 0.016(4) 0.046(7) 0.023(5) 0.018(5) 0.002(4) 0.004(4)
C10 0.043(5) 0.045(6) 0.017(5) 0.011(5) 0.022(4) 0.006(5)
C11 0.029(5) 0.042(6) 0.018(5) -0.007(5) 0.005(4) -0.004(4)
C12 0.030(5) 0.041(7) 0.021(5) 0.003(5) 0.005(4) 0.015(4)
C13 0.031(5) 0.043(7) 0.036(6) 0.008(5) -0.007(4) 0.013(5)
C14 0.037(5) 0.041(6) 0.030(5) -0.002(5) -0.003(4) -0.005(5)
C15 0.041(5) 0.057(7) 0.011(4) 0.012(4) 0.002(4) 0.009(5)
C16 0.026(4) 0.042(6) 0.011(4) 0.005(4) 0.000(4) 0.000(4)
C17 0.022(4) 0.038(6) 0.021(5) 0.013(5) 0.005(4) 0.009(4)
C18 0.040(5) 0.035(6) 0.037(6) 0.000(5) -0.016(4) 0.011(5)
C19 0.033(5) 0.038(6) 0.033(6) 0.008(5) 0.010(4) 0.008(4)
C20 0.150(11) 0.022(6) 0.045(7) -0.016(5) -0.004(7) -0.009(7)
C21 0.056(6) 0.038(6) 0.028(5) 0.002(5) 0.011(5) -0.003(5)
C22 0.021(4) 0.056(8) 0.052(7) 0.003(6) 0.006(4) 0.000(5)
C23 0.041(6) 0.055(7) 0.047(6) 0.020(6) -0.009(5) 0.010(6)
C24 0.024(4) 0.033(6) 0.032(5) -0.004(5) 0.008(4) 0.001(4)
C25 0.036(5) 0.041(7) 0.032(5) -0.001(5) -0.010(4) 0.001(5)
C26 0.027(5) 0.026(6) 0.051(6) 0.012(5) 0.014(4) 0.009(4)
C27 0.031(4) 0.033(6) 0.020(5) 0.003(4) 0.006(4) 0.001(4)
C28 0.028(4) 0.035(6) 0.026(5) 0.005(4) -0.001(4) -0.010(4)
C29 0.027(4) 0.024(5) 0.024(5) 0.001(4) -0.002(4) 0.000(4)
C30 0.030(5) 0.033(6) 0.029(5) 0.007(4) 0.005(4) -0.005(4)
C31 0.023(4) 0.027(5) 0.020(5) 0.001(4) -0.003(4) 0.002(4)
C32 0.032(5) 0.057(7) 0.022(5) 0.005(5) 0.008(4) -0.002(5)
C33 0.033(5) 0.023(6) 0.055(7) 0.002(5) 0.002(5) -0.001(5)
C34 0.034(5) 0.024(5) 0.053(7) 0.010(5) -0.004(5) -0.006(4)
C35 0.024(4) 0.045(6) 0.036(5) 0.008(5) 0.002(4) -0.009(5)
C36 0.027(4) 0.015(5) 0.029(5) 0.005(4) -0.011(4) -0.003(4)
C37 0.035(5) 0.031(6) 0.019(5) 0.008(5) 0.008(4) 0.009(4)
C38 0.038(5) 0.036(6) 0.038(6) 0.008(5) 0.002(4) -0.006(5)
C39 0.027(4) 0.062(7) 0.032(5) 0.009(5) 0.007(4) 0.007(5)
C40 0.114(9) 0.034(7) 0.035(6) -0.003(5) -0.007(6) 0.009(6)
C41 0.068(6) 0.022(5) 0.041(6) -0.001(5) -0.030(5) 0.004(5)
C42 0.028(5) 0.074(9) 0.048(7) 0.007(6) -0.006(5) -0.014(5)
C43 0.061(6) 0.065(8) 0.039(6) 0.009(6) 0.014(6) -0.018(6)
C44 0.033(5) 0.025(6) 0.040(6) -0.001(5) 0.000(4) 0.003(4)
C45 0.060(7) 0.039(8) 0.096(9) 0.009(7) 0.039(7) 0.004(6)
C46 0.009(3) 0.028(6) 0.029(5) 0.012(4) 0.004(3) 0.004(4)
C47 0.029(5) 0.036(7) 0.058(7) 0.003(6) -0.002(5) -0.002(5)
C48 0.036(5) 0.036(7) 0.065(8) -0.001(6) -0.002(5) 0.002(5)
C49 0.024(4) 0.037(6) 0.037(6) 0.010(5) 0.007(4) -0.011(4)
C50 0.035(5) 0.053(7) 0.023(5) -0.004(5) 0.004(4) 0.001(5)
C51 0.025(4) 0.032(6) 0.027(5) 0.000(5) 0.006(4) 0.005(4)
C52 0.033(5) 0.034(6) 0.033(5) 0.007(5) -0.020(4) 0.003(4)
C53 0.034(5) 0.027(6) 0.028(5) 0.003(4) 0.007(4) -0.004(5)
C54 0.032(5) 0.037(6) 0.032(6) 0.004(5) -0.002(4) 0.011(4)
C55 0.039(5) 0.039(6) 0.034(6) 0.012(5) -0.009(5) 0.000(5)
C56 0.014(4) 0.043(7) 0.040(6) 0.010(5) -0.002(4) 0.002(4)
C57 0.020(4) 0.045(7) 0.026(5) -0.004(5) 0.002(4) 0.003(4)
C58 0.034(5) 0.041(6) 0.043(6) 0.004(5) 0.005(5) -0.003(5)
C59 0.050(6) 0.037(6) 0.042(6) -0.013(5) 0.000(5) -0.004(5)
C60 0.083(7) 0.038(7) 0.051(7) -0.006(5) -0.012(6) 0.008(6)
C61 0.048(5) 0.025(6) 0.031(5) 0.003(5) 0.005(5) -0.011(5)
C62 0.042(5) 0.022(5) 0.041(5) 0.006(5) -0.009(4) -0.002(5)
C63 0.028(5) 0.019(6) 0.067(7) 0.001(5) 0.005(5) 0.000(4)
C64 0.037(5) 0.022(5) 0.026(5) -0.007(4) -0.003(4) 0.002(4)
C65 0.045(6) 0.026(6) 0.045(6) 0.000(5) 0.012(5) 0.001(5)
C66 0.033(5) 0.026(6) 0.061(7) 0.012(5) 0.004(5) -0.001(4)
C67 0.029(5) 0.026(6) 0.027(5) 0.007(5) -0.010(4) 0.001(4)
C68 0.022(4) 0.029(6) 0.031(5) 0.002(5) -0.003(4) 0.001(4)
C69 0.030(5) 0.024(5) 0.017(5) 0.015(4) 0.001(4) -0.006(4)
C70 0.033(4) 0.037(6) 0.027(5) 0.004(4) -0.005(4) -0.007(5)
C71 0.031(5) 0.043(6) 0.016(5) 0.009(5) -0.006(4) -0.003(4)
C72 0.029(5) 0.035(6) 0.038(6) 0.006(5) -0.007(4) -0.002(4)
C73 0.045(6) 0.019(6) 0.040(6) 0.003(5) -0.007(5) 0.003(5)
C74 0.040(5) 0.041(7) 0.044(6) -0.001(5) -0.009(5) -0.002(5)
C75 0.028(5) 0.051(7) 0.042(6) -0.014(5) 0.002(4) -0.003(5)
C76 0.029(5) 0.039(6) 0.023(5) -0.006(5) -0.001(4) 0.000(5)
C77 0.035(5) 0.025(6) 0.031(5) 0.012(5) -0.003(4) -0.007(4)
C78 0.030(5) 0.059(7) 0.034(6) 0.027(5) 0.006(4) 0.000(5)
C79 0.034(5) 0.032(6) 0.047(6) -0.013(5) 0.019(4) -0.005(4)
C80 0.070(7) 0.063(7) 0.031(6) -0.010(5) -0.011(5) -0.013(6)
O1 0.060(4) 0.044(4) 0.035(4) -0.007(3) -0.001(3) 0.003(4)
O2 0.057(4) 0.028(3) 0.035(4) 0.000(3) -0.004(3) 0.003(3)
O3 0.031(3) 0.032(4) 0.027(3) 0.002(3) 0.010(3) -0.004(3)
O4 0.047(4) 0.043(4) 0.030(4) 0.016(3) 0.002(3) 0.003(3)
O5 0.051(4) 0.042(4) 0.047(4) -0.016(4) -0.008(3) -0.017(3)
O6 0.062(4) 0.027(4) 0.040(4) 0.004(3) 0.023(3) -0.004(3)
O7 0.056(4) 0.031(4) 0.031(4) -0.001(3) 0.002(3) -0.005(3)
O8 0.032(3) 0.036(4) 0.047(4) 0.004(3) 0.007(3) 0.006(3)
O9 0.056(4) 0.055(5) 0.094(5) -0.034(4) 0.027(4) 0.010(4)
O10 0.055(4) 0.061(5) 0.028(3) 0.015(4) 0.015(3) 0.002(4)
O11 0.076(5) 0.030(4) 0.043(4) -0.002(3) -0.021(4) 0.006(4)
O12 0.065(4) 0.034(4) 0.024(3) 0.000(3) 0.011(3) 0.002(3)
O13 0.039(4) 0.036(4) 0.053(4) 0.003(3) -0.011(3) -0.002(3)
O14 0.082(5) 0.045(5) 0.098(6) -0.023(4) -0.041(4) -0.005(4)
O15 0.062(4) 0.090(6) 0.024(4) 0.004(4) -0.003(3) 0.026(4)
O16 0.071(4) 0.032(4) 0.034(4) 0.001(3) -0.009(3) 0.000(4)
O17 0.064(4) 0.037(4) 0.023(3) 0.008(3) -0.018(3) -0.006(3)
O18 0.026(3) 0.036(4) 0.034(4) -0.002(3) 0.003(3) 0.006(3)
O19 0.048(4) 0.036(4) 0.026(3) 0.010(3) 0.002(3) 0.003(3)
O20 0.052(4) 0.026(4) 0.066(4) -0.006(3) 0.024(3) -0.005(3)

loop_
_geom_bond_atom_site_label_1
_geom_bond_atom_site_label_2
_geom_bond_distance
_geom_bond_site_symmetry_2
_geom_bond_publ_flag
Br1 C1 1.900(8) . ?
Br2 C21 1.870(9) . ?
Br3 C41 1.905(8) . ?
Br4 C61 1.915(8) . ?
S1 O5 1.423(6) . ?
S1 O4 1.439(6) . ?
S1 O3 1.576(6) . ?
S1 C4 1.766(8) . ?
S2 O10 1.395(6) . ?
S2 O9 1.415(6) . ?
S2 O8 1.597(6) . ?
S2 C24 1.771(8) . ?
S3 O14 1.398(6) . ?
S3 O15 1.420(7) . ?
S3 O13 1.607(6) . ?
S3 C44 1.766(9) . ?
S4 O20 1.402(6) . ?
S4 O19 1.427(5) . ?
S4 O18 1.611(6) . ?
S4 C64 1.729(9) . ?
C1 C2 1.385(11) . ?
C1 C6 1.404(11) . ?
C2 C3 1.395(11) . ?
C3 C4 1.352(11) . ?
C4 C5 1.354(11) . ?
C5 C6 1.420(10) . ?
C7 C19 1.356(10) . ?
C7 C8 1.384(11) . ?
C7 O3 1.440(9) . ?
C8 C9 1.394(12) . ?
C9 C17 1.401(11) . ?
C9 C10 1.498(11) . ?
C10 O2 1.439(8) . ?
C10 C11 1.493(11) . ?
C11 C16 1.374(11) . ?
C11 C12 1.376(11) . ?
C12 C13 1.383(12) . ?
C13 O1 1.365(10) . ?
C13 C14 1.402(11) . ?
C14 C15 1.398(11) . ?
C15 C16 1.394(10) . ?
C16 C17 1.476(11) . ?
C17 C18 1.368(11) . ?
C18 C19 1.409(11) . ?
C20 O1 1.434(10) . ?
C21 C22 1.363(12) . ?
C21 C26 1.410(11) . ?
C22 C23 1.365(12) . ?
C23 C24 1.373(12) . ?
C24 C25 1.384(11) . ?
C25 C26 1.375(10) . ?
C27 C28 1.366(10) . ?
C27 C39 1.376(10) . ?
C27 O8 1.422(10) . ?
C28 C29 1.375(10) . ?
C29 C37 1.384(10) . ?
C29 C30 1.508(10) . ?
C30 O7 1.434(8) . ?
C30 C31 1.528(11) . ?
C31 C36 1.390(10) . ?
C31 C32 1.405(11) . ?
C32 C33 1.401(11) . ?
C33 O6 1.359(10) . ?
C33 C34 1.385(11) . ?
C34 C35 1.364(11) . ?
C35 C36 1.406(10) . ?
C36 C37 1.456(11) . ?
C37 C38 1.345(11) . ?
C38 C39 1.411(11) . ?
C40 O6 1.410(10) . ?
C41 C42 1.352(12) . ?
C41 C46 1.399(11) . ?
C42 C43 1.382(13) . ?
C43 C44 1.400(12) . ?
C44 C45 1.385(12) . ?
C45 C46 1.417(12) . ?
C47 C59 1.373(12) . ?
C47 C48 1.394(12) . ?
C47 O13 1.432(11) . ?
C48 C49 1.378(11) . ?
C49 C57 1.431(11) . ?
C49 C50 1.480(11) . ?
C50 O12 1.438(9) . ?
C50 C51 1.539(12) . ?
C51 C56 1.369(11) . ?
C51 C52 1.417(11) . ?
C52 C53 1.411(11) . ?
C53 O11 1.345(10) . ?
C53 C54 1.363(11) . ?
C54 C55 1.395(12) . ?
C55 C56 1.379(11) . ?
C56 C57 1.457(12) . ?
C57 C58 1.385(11) . ?
C58 C59 1.397(11) . ?
C60 O11 1.423(10) . ?
C61 C66 1.364(11) . ?
C61 C62 1.384(11) . ?
C62 C63 1.384(11) . ?
C63 C64 1.395(11) . ?
C64 C65 1.402(11) . ?
C65 C66 1.386(11) . ?
C67 C79 1.372(11) . ?
C67 O18 1.391(10) . ?
C67 C68 1.404(11) . ?
C68 C69 1.398(11) . ?
C69 C77 1.379(11) . ?
C69 C70 1.523(11) . ?
C70 O17 1.433(8) . ?
C70 C71 1.477(11) . ?
C71 C72 1.363(12) . ?
C71 C76 1.427(11) . ?
C72 C73 1.390(12) . ?
C73 O16 1.374(10) . ?
C73 C74 1.389(11) . ?
C74 C75 1.370(11) . ?
C75 C76 1.381(11) . ?
C76 C77 1.476(12) . ?
C77 C78 1.367(11) . ?
C78 C79 1.428(12) . ?
C80 O16 1.413(9) . ?

loop_
_cod_related_entry_id
_cod_related_entry_database
_cod_related_entry_code
1 ChemSpider 30659948
